data_7100124
_journal_name_full 'Chemical Communications'
_journal_paper_doi 10.1039/b505092h
_journal_year 2005
_chemical_formula_moiety 'C45 H41 Mn2 N6 O4, Cl O4'
_chemical_formula_sum 'C45 H41 Cl Mn2 N6 O8'
_chemical_formula_weight 939.18
_space_group_IT_number 5
_symmetry_cell_setting monoclinic
_symmetry_space_group_name_Hall 'C 2y'
_symmetry_space_group_name_H-M 'C 1 2 1'
_cell_angle_alpha 90
_cell_angle_beta 90.157(9)
_cell_angle_gamma 90
_cell_formula_units_Z 2
_cell_length_a 15.226(2)
_cell_length_b 12.924(2)
_cell_length_c 10.944(2)
_cell_measurement_temperature 130
_cell_volume 2153.6(6)
_diffrn_ambient_temperature 130
_exptl_crystal_density_diffrn 1.448
_cod_depositor_comments
;
The following automatic conversions were performed:
'_symmetry_cell_setting' value 'Monoclinic' changed to 'monoclinic'
according to '/home/saulius/struct/CIF-dictionaries/cif_core.dic'
dictionary named 'cif_core.dic' version 2.4.1 from 2010-06-29.

Automatic conversion script
Id: cif_fix_enum 1527 2010-12-29 10:47:43Z saulius 
;
_cod_original_sg_symbol_H-M 'C 2'
_cod_database_code 7100124

loop_
_symmetry_equiv_pos_as_xyz
x,y,z
-x,y,-z
1/2+x,1/2+y,z
1/2-x,1/2+y,-z

loop_
_atom_site_aniso_label
_atom_site_aniso_U_11
_atom_site_aniso_U_22
_atom_site_aniso_U_33
_atom_site_aniso_U_23
_atom_site_aniso_U_13
_atom_site_aniso_U_12
Mn .0288(2) .0259(2) .0177(1) -.0006(1) -.0019(1) .0006(2)
O1 .0312(8) .0421(9) .0170(7) .0003(6) -.0034(6) .0072(7)
O2 .0407(10) .0274(9) .0424(10) .0026(8) .0084(8) .0040(7)
N1 .0321(8) .0225(9) .0197(7) -.0030(8) .0001(6) .0014(9)
N2 .0424(12) .0230(9) .0212(9) -.0008(7) .0022(8) .0002(8)
N3 .0459(12) .0250(10) .0206(9) -.0031(7) -.0011(8) -.0025(9)
C1 .0339(12) .0251(10) .0187(10) .0008(8) -.0040(9) .0043(9)
C2 .0355(12) .0388(14) .0189(10) -.0001(9) -.0003(9) .0055(9)
C3 .0478(14) .0324(12) .0179(10) -.0023(8) -.0023(9) .0023(10)
C4 .0459(14) .0264(12) .0216(11) .0022(9) -.0108(10) -.0019(10)
C5 .0343(12) .0254(11) .0241(11) .0051(9) -.0040(9) .0012(9)
C6 .0324(11) .0221(10) .0198(10) .0006(8) -.0041(8) .0035(9)
C7 .0317(12) .0275(12) .0225(12) .0006(9) -.0013(9) .0070(9)
C8 .0373(14) .0289(13) .0281(13) -.0059(10) -.0029(10) -.0019(10)
C9 .0332(12) .0253(10) .0263(12) -.0026(9) .0024(9) .0011(9)
C10 .0434(14) .0251(11) .0185(10) -.0051(9) .0002(9) -.0024(10)
C11 .0450(15) .0388(14) .0222(11) -.0040(10) .0068(10) -.0068(11)
C12 .0619(18) .0391(15) .0243(12) .0007(11) .0082(12) -.0155(13)
C13 .0663(19) .0265(12) .0228(11) .0016(10) -.0011(12) -.0052(12)
C14 .0583(17) .0259(11) .0197(11) -.0025(9) -.0022(10) .0012(11)
C15 .0478(14) .0248(11) .0170(10) .0008(8) .0033(9) .0043(10)
C16 .0666(19) .0269(13) .0248(12) .0046(9) .0117(12) .0100(12)
C17 .097(3) .0239(12) .0229(12) .0010(10) .0154(14) .0052(14)
C18 .100(3) .0222(12) .0232(13) -.0031(10) -.0009(14) -.0128(14)
C19 .067(2) .0298(13) .0237(12) .0012(10) -.0031(12) -.0129(13)
C20 .0212(15) .0259(16) .0444(19) .0000 -.0022(13) .0000
C21 .0155(15) .0252(17) .084(3) .0000 .0082(17) .0000
C22 .0198(12) .0357(15) .105(3) .0176(18) .0148(15) .0023(11)
C23 .0304(14) .036(2) .175(5) .038(2) .037(2) .0064(13)
C24 .030(2) .025(2) .246(10) .0000 .053(4) .0000
Cl .0301(4) .0532(6) .0337(5) .0000 .0001(3) .0000
O3 .138(4) .220(7) .226(6) .006(5) .028(4) .131(5)
O42 .166(7) .158(11) .158(8) -.039(8) -.127(7) .012(7)
O41 .157(14) .104(9) .084(8) -.049(6) .024(7) -.098(10)

loop_
_atom_site_label
_atom_site_thermal_displace_type
_atom_site_fract_x
_atom_site_fract_y
_atom_site_fract_z
_atom_site_occupancy
_atom_site_U_iso_or_equiv
Mn Uani .07875(2) .00111(2) .41011(3) 1.000 .0241(1)
O1 Uani .05356(11) -.04469(14) .59691(14) 1.000 .0301(5)
O2 Uani .04933(13) .16203(14) .42542(18) 1.000 .0368(6)
N1 Uani .22262(11) -.00802(18) .46914(15) 1.000 .0248(5)
N2 Uani .16141(14) .07360(16) .24962(17) 1.000 .0289(6)
N3 Uani .13522(15) -.14282(15) .31559(18) 1.000 .0305(6)
C1 Uani .10637(15) -.04535(18) .6956(2) 1.000 .0259(6)
C2 Uani .07153(17) -.02851(19) .8126(2) 1.000 .0311(7)
C3 Uani .12479(18) -.03113(19) .9157(2) 1.000 .0327(7)
C4 Uani .21384(18) -.04843(19) .9051(2) 1.000 .0313(7)
C5 Uani .24910(16) -.06486(18) .7896(2) 1.000 .0279(7)
C6 Uani .19682(15) -.06438(17) .68488(19) 1.000 .0248(6)
C7 Uani .23652(17) -.09017(19) .5627(2) 1.000 .0272(7)
C8 Uani .25689(18) .0923(2) .5127(2) 1.000 .0314(8)
C9 Uani .26415(17) -.03766(18) .3515(2) 1.000 .0283(7)
C10 Uani .24612(17) .04740(19) .2596(2) 1.000 .0290(7)
C11 Uani .3115(2) .0945(2) .1919(2) 1.000 .0353(8)
C12 Uani .2879(2) .1746(2) .1141(2) 1.000 .0418(9)
C13 Uani .2009(2) .2028(2) .1043(2) 1.000 .0385(8)
C14 Uani .1392(2) .15075(19) .1740(2) 1.000 .0346(8)
C15 Uani .22261(18) -.13645(18) .3031(2) 1.000 .0299(7)
C16 Uani .2720(2) -.2106(2) .2432(2) 1.000 .0394(9)
C17 Uani .2290(3) -.2947(2) .1941(2) 1.000 .0479(11)
C18 Uani .1395(3) -.3023(2) .2053(2) 1.000 .0485(12)
C19 Uani .0944(2) -.2250(2) .2670(2) 1.000 .0402(9)
C20 Uani .00000 .2060(3) .50000 1.000 .0305(10)
C21 Uani .00000 .3227(3) .50000 1.000 .0416(13)
C22 Uani .01555(18) .3763(3) .3925(4) 1.000 .0535(12)
C23 Uani .0147(2) .4842(3) .3941(6) 1.000 .0804(19)
C24 Uani .00000 .5373(4) .50000 1.000 .100(3)
Cl Uani .00000 .42958(9) .00000 1.000 .0390(3)
O3 Uani .0701(4) .3798(6) -.0492(7) 1.000 .195(3)
O42 Uani .0385(7) .4529(11) .1085(11) .605(17) .161(5)
O41 Uani .0200(11) .5295(11) .0434(11) .395(17) .115(6)
H2 Uiso .009(2) -.010(3) .821(3) 1.000 .056(9)
H3 Uiso .093(2) -.018(3) 1.000(3) 1.000 .069(11)
H4 Uiso .257(2) -.046(3) .984(3) 1.000 .046(9)
H5 Uiso .311(2) -.080(3) .782(3) 1.000 .037(8)
H7 Uiso .2993(18) -.101(2) .577(2) 1.000 .020(6)
H7' Uiso .2100(18) -.152(2) .527(3) 1.000 .024(6)
H8 Uiso .2441(19) .150(3) .458(3) 1.000 .033(7)
H8' Uiso .324(2) .089(3) .524(3) 1.000 .044(9)
H8" Uiso .228(2) .102(3) .600(3) 1.000 .045(9)
H9 Uiso .3258(19) -.047(2) .364(2) 1.000 .029(7)
H11 Uiso .374(2) .071(3) .201(3) 1.000 .047(9)
H12 Uiso .331(3) .204(3) .074(4) 1.000 .062(11)
H13 Uiso .184(2) .259(3) .055(3) 1.000 .046(9)
H14 Uiso .071(2) .172(3) .172(3) 1.000 .042(8)
H16 Uiso .330(3) -.201(4) .227(4) 1.000 .077(14)
H17 Uiso .258(3) -.348(4) .152(4) 1.000 .073(12)
H18 Uiso .108(3) -.351(4) .178(4) 1.000 .066(12)
H19 Uiso .031(2) -.227(2) .276(3) 1.000 .033(7)
H22 Uiso .029(2) .342(3) .334(3) 1.000 .049(11)
H23 Uiso .023(3) .513(4) .329(4) 1.000 .065(12)
H24 Uiso .00000 .616(7) .50000 1.000 .11(3)

loop_
_geom_bond_atom_site_label_1
_geom_bond_atom_site_label_2
_geom_bond_distance
_geom_bond_site_symmetry_1
_geom_bond_site_symmetry_2
_geom_bond_publ_flag
Mn O1 2.1636(16) . . yes
Mn O2 2.1341(19) . . yes
Mn N1 2.2852(17) . . yes
Mn N2 2.358(2) . . yes
Mn N3 2.297(2) . . yes
Mn O1 2.1009(18) . 2_556 yes
Cl O41 1.409(14) . . yes
Cl O3 1.359(7) . . yes
Cl O42 1.357(12) . . yes
O1 C1 1.345(3) . . yes
O2 C20 1.248(3) . . yes
O41 O41 1.127(19) . 2_555 yes
N1 C8 1.476(3) . . yes
N1 C9 1.486(3) . . yes
N1 C7 1.490(3) . . yes
N2 C10 1.338(3) . . yes
N2 C14 1.339(3) . . yes
N3 C19 1.340(3) . . yes
N3 C15 1.341(4) . . yes
C1 C6 1.404(3) . . no
C1 C2 1.404(3) . . no
C2 C3 1.388(3) . . no
C3 C4 1.379(4) . . no
C4 C5 1.391(3) . . no
C5 C6 1.394(3) . . no
C6 C7 1.506(3) . . no
C9 C15 1.520(3) . . no
C9 C10 1.515(3) . . no
C10 C11 1.384(4) . . no
C11 C12 1.387(4) . . no
C12 C13 1.378(4) . . no
C13 C14 1.386(4) . . no
C15 C16 1.384(4) . . no
C16 C17 1.377(4) . . no
C17 C18 1.372(6) . . no
C18 C19 1.389(4) . . no
C20 C21 1.508(5) . . no
C21 C22 1.386(5) . . no
C22 C23 1.395(5) . . no
C23 C24 1.366(6) . . no
C2 H2 .99(3) . . no
C3 H3 1.06(3) . . no
C4 H4 1.08(3) . . no
C5 H5 .97(3) . . no
C7 H7 .98(3) . . no
C7 H7' .98(3) . . no
C8 H8" 1.06(3) . . no
C8 H8 .98(4) . . no
C8 H8' 1.03(3) . . no
C9 H9 .96(3) . . no
C11 H11 1.00(3) . . no
C12 H12 .88(4) . . no
C13 H13 .94(4) . . no
C14 H14 1.07(3) . . no
C16 H16 .91(5) . . no
C17 H17 .94(5) . . no
C18 H18 .85(5) . . no
C19 H19 .97(3) . . no
C22 H22 .81(3) . . no
C23 H23 .81(5) . . no
C24 H24 1.02(9) . . no
